data_2007133
loop_
_publ_author_name
'Fayle, Si\^an E.'
'Gerrard, Juliet A.'
'Nursten, Harry E.'
'Steel, Peter J.'

_publ_section_title
;
 Cyclotene Hydrate, C~6~H~8~O~2~.H~2~O
;
_journal_issue 3
_journal_name_full 'Acta Crystallographica Section C'
_journal_page_first 404
_journal_page_last 405
_journal_paper_doi 10.1107/S0108270197013632
_journal_volume 54
_journal_year 1998
_chemical_formula_moiety 'C6 H8 O2, H2 O'
_chemical_formula_sum 'C6 H10 O3'
_chemical_formula_weight 130.14
_chemical_name_common 'cyclotene hydrate'
_chemical_name_systematic '2-Hydroxy-3-methylcyclopent-2-enone hydrate'
_space_group_IT_number 2
_symmetry_cell_setting triclinic
_symmetry_space_group_name_Hall '-P 1'
_symmetry_space_group_name_H-M 'P -1'
_audit_creation_method SHELXL
_cell_angle_alpha 111.5290(10)
_cell_angle_beta 95.615(2)
_cell_angle_gamma 106.786(2)
_cell_formula_units_Z 2
_cell_length_a 6.8829(2)
_cell_length_b 6.9979(3)
_cell_length_c 7.8655(3)
_cell_measurement_reflns_used 3259
_cell_measurement_temperature 153(2)
_cell_measurement_theta_max 26.44
_cell_measurement_theta_min 2.86
_cell_volume 328.45(2)
_computing_cell_refinement 'SAINT  (Siemens 1995)'
_computing_data_collection 'SMART (Siemens 1995)'
_computing_data_reduction SAINT
_computing_molecular_graphics SHELXL93
_computing_publication_material SHELXL93
_computing_structure_refinement 'SHELXL93 (Sheldrick, 1993)'
_computing_structure_solution 'SHELXS86 (Sheldrick, 1990)'
_diffrn_ambient_temperature 153(2)
_diffrn_detector_area_resol_mean 8.19
_diffrn_measured_fraction_theta_max 0.926
_diffrn_measurement_device 'Siemens SMART CCD'
_diffrn_measurement_method 'Exposures over 0.3\%  \f or \w rotation'
_diffrn_radiation_monochromator graphite
_diffrn_radiation_source 'fine-focus sealed tube'
_diffrn_radiation_type MoK\a
_diffrn_radiation_wavelength 0.71073
_diffrn_reflns_av_R_equivalents 0.0502
_diffrn_reflns_av_sigmaI/netI 0.0337
_diffrn_reflns_limit_h_max 8
_diffrn_reflns_limit_h_min -8
_diffrn_reflns_limit_k_max 8
_diffrn_reflns_limit_k_min -8
_diffrn_reflns_limit_l_max 9
_diffrn_reflns_limit_l_min -9
_diffrn_reflns_number 3259
_diffrn_reflns_theta_max 26.44
_diffrn_reflns_theta_min 2.86
_diffrn_standards_decay_% 0
_diffrn_standards_number no
_exptl_absorpt_coefficient_mu 0.105
_exptl_absorpt_correction_type none
_exptl_crystal_colour colourless
_exptl_crystal_density_diffrn 1.316
_exptl_crystal_density_method 'not measured'
_exptl_crystal_description block
_exptl_crystal_F_000 140
_exptl_crystal_size_max 0.54
_exptl_crystal_size_mid 0.46
_exptl_crystal_size_min 0.39
_refine_diff_density_max 0.223
_refine_diff_density_min -0.234
_refine_ls_extinction_method none
_refine_ls_goodness_of_fit_ref 1.135
_refine_ls_hydrogen_treatment mixed
_refine_ls_matrix_type full
_refine_ls_number_parameters 92
_refine_ls_number_reflns 1258
_refine_ls_number_restraints 0
_refine_ls_restrained_S_all 1.135
_refine_ls_restrained_S_obs 1.153
_refine_ls_R_factor_gt 0.0445
_refine_ls_shift/esd_mean 0.000
_refine_ls_shift/su_max -0.001
_refine_ls_structure_factor_coef Fsqd
_refine_ls_weighting_details ' w = 1/[\s^2^(Fo^2^)+(0.0542P)^2^+0.1170P] where P=(Fo^2^+2Fc^2^)/3'
_refine_ls_weighting_scheme calc
_refine_ls_wR_factor_ref 0.1156
_reflns_number_gt 1152
_reflns_number_total 1258
_reflns_threshold_expression I>2\s(I)
_cod_data_source_file ta1197.cif
_cod_data_source_block cyclotene
_cod_database_code 2007133

loop_
_symmetry_equiv_pos_as_xyz
'x, y, z'
'-x, -y, -z'

loop_
_atom_site_label
_atom_site_fract_x
_atom_site_fract_y
_atom_site_fract_z
_atom_site_U_iso_or_equiv
_atom_site_adp_type
_atom_site_calc_flag
_atom_site_refinement_flags
_atom_site_occupancy
_atom_site_disorder_group
_atom_site_type_symbol
O1 .3429(2) .7178(2) 1.28819(15) .0322(3) Uani d . 1 . O
O2 .3398(2) .7767(2) .9591(2) .0297(3) Uani d . 1 . O
H21 .361(3) .774(3) .852(3) .044 Uiso d . 1 . H
C1 .2764(2) .5590(3) 1.1355(2) .0248(4) Uani d . 1 . C
C2 .2698(2) .5736(2) .9553(2) .0226(3) Uani d . 1 . C
C3 .1879(2) .3735(3) .8132(2) .0255(4) Uani d . 1 . C
C4 .1304(3) .1988(3) .8854(2) .0319(4) Uani d . 1 . C
H4A .2094(3) .0986(3) .8438(2) .038 Uiso calc R 1 . H
H4B -.0205(3) .1120(3) .8399(2) .038 Uiso calc R 1 . H
C5 .1879(2) .3217(3) 1.0997(2) .0296(4) Uani d . 1 . C
H5A .0631(2) .2927(3) 1.1522(2) .036 Uiso calc R 1 . H
H5B .2924(2) .2773(3) 1.1562(2) .036 Uiso calc R 1 . H
C6 .1513(3) .3193(3) .6083(2) .0345(4) Uani d . 1 . C
H6A .0026(4) .2391(19) .5501(4) .052 Uiso calc R 1 . H
H6B .2316(16) .2282(18) .5503(4) .052 Uiso calc R 1 . H
H6C .1956(19) .4552(3) .5898(2) .052 Uiso calc R 1 . H
O3 .4527(2) .8392(2) .6698(2) .0380(4) Uani d . 1 . O
H31 .520(4) .980(4) .703(3) .057 Uiso d . 1 . H
H32 .406(4) .783(4) .550(4) .057 Uiso d . 1 . H

loop_
_atom_site_aniso_label
_atom_site_aniso_U_11
_atom_site_aniso_U_22
_atom_site_aniso_U_33
_atom_site_aniso_U_12
_atom_site_aniso_U_13
_atom_site_aniso_U_23
O1 .0383(7) .0338(7) .0190(6) .0048(5) .0036(5) .0120(5)
O2 .0416(7) .0231(6) .0186(6) .0022(5) .0079(5) .0094(5)
C1 .0221(7) .0302(9) .0232(8) .0082(6) .0043(6) .0131(7)
C2 .0223(7) .0244(8) .0214(8) .0063(6) .0052(5) .0110(6)
C3 .0239(7) .0267(8) .0249(8) .0083(6) .0057(6) .0101(7)
C4 .0364(9) .0229(8) .0355(9) .0098(7) .0068(7) .0121(7)
C5 .0312(8) .0316(9) .0334(9) .0118(7) .0072(6) .0208(7)
C6 .0393(9) .0309(9) .0223(8) .0055(7) .0053(7) .0048(7)
O3 .0600(8) .0272(7) .0177(6) .0025(6) .0061(5) .0102(5)

loop_
_atom_type_symbol
_atom_type_description
_atom_type_scat_dispersion_real
_atom_type_scat_dispersion_imag
_atom_type_scat_source
C C 0.0033 0.0016 'International Tables Vol C Tables 4.2.6.8 and 6.1.1.4'
H H 0.0000 0.0000 'International Tables Vol C Tables 4.2.6.8 and 6.1.1.4'
O O 0.0106 0.0060 'International Tables Vol C Tables 4.2.6.8 and 6.1.1.4'

loop_
_geom_angle_atom_site_label_1
_geom_angle_atom_site_label_2
_geom_angle_atom_site_label_3
_geom_angle
_geom_angle_publ_flag
C2 O2 H21 112.0(14) ?
O1 C1 C2 124.30(14) yes
O1 C1 C5 127.38(14) yes
C2 C1 C5 108.32(13) yes
C3 C2 O2 132.23(14) yes
C3 C2 C1 110.82(14) yes
O2 C2 C1 116.94(13) yes
C2 C3 C6 127.21(15) yes
C2 C3 C4 110.99(14) yes
C6 C3 C4 121.80(13) yes
C3 C4 C5 105.34(13) yes
C3 C4 H4A 110.68(8) ?
C5 C4 H4A 110.68(8) ?
C3 C4 H4B 110.68(9) ?
C5 C4 H4B 110.68(9) ?
H4A C4 H4B 108.8 ?
C1 C5 C4 104.53(13) yes
C1 C5 H5A 110.85(8) ?
C4 C5 H5A 110.85(9) ?
C1 C5 H5B 110.85(8) ?
C4 C5 H5B 110.85(8) ?
H5A C5 H5B 108.9 ?
C3 C6 H6A 109.47(9) ?
C3 C6 H6B 109.47(9) ?
H6A C6 H6B 109.5 ?
C3 C6 H6C 109.47(9) ?
H6A C6 H6C 109.5 ?
H6B C6 H6C 109.5 ?
H31 O3 H32 106.(2) ?

loop_
_geom_bond_atom_site_label_1
_geom_bond_atom_site_label_2
_geom_bond_site_symmetry_2
_geom_bond_distance
_geom_bond_publ_flag
O1 C1 . 1.227(2) yes
O2 C2 . 1.350(2) yes
O2 H21 . .86(2) yes
C1 C2 . 1.456(2) yes
C1 C5 . 1.499(2) yes
C2 C3 . 1.342(2) yes
C3 C6 . 1.491(2) yes
C3 C4 . 1.499(2) yes
C4 C5 . 1.531(2) yes
C4 H4A . .99 ?
C4 H4B . .99 ?
C5 H5A . .99 ?
C5 H5B . .99 ?
C6 H6A . .98 ?
C6 H6B . .98 ?
C6 H6C . .98 ?
O3 H31 . .88(3) yes
O3 H32 . .86(3) yes

loop_
_geom_hbond_atom_site_label_D
_geom_hbond_atom_site_label_H
_geom_hbond_atom_site_label_A
_geom_hbond_site_symmetry_A
_geom_hbond_distance_DH
_geom_hbond_distance_HA
_geom_hbond_distance_DA
_geom_hbond_angle_DHA
_geom_hbond_publ_flag
O2 H21 O3 . 0.86(2) 1.78(2) 2.618(2) 165.0(10) yes
O3 H31 O1 2_677 0.88(2) 2.02(2) 2.888(2) 166.0(10) yes
O3 H32 O1 1_554 0.86(2) 1.91(2) 2.760(2) 167.0(10) yes

loop_
_geom_torsion_atom_site_label_1
_geom_torsion_atom_site_label_2
_geom_torsion_atom_site_label_3
_geom_torsion_atom_site_label_4
_geom_torsion
O1 C1 C2 C3 -179.57(14)
C5 C1 C2 C3 0.0(2)
O1 C1 C2 O2 -0.9(2)
C5 C1 C2 O2 178.69(12)
O2 C2 C3 C6 0.4(3)
C1 C2 C3 C6 178.85(14)
O2 C2 C3 C4 -178.78(15)
C1 C2 C3 C4 -0.3(2)
C2 C3 C4 C5 0.5(2)
C6 C3 C4 C5 -178.70(14)
O1 C1 C5 C4 179.89(14)
C2 C1 C5 C4 0.3(2)
C3 C4 C5 C1 -0.5(2)

loop_
_cod_related_entry_id
_cod_related_entry_database
_cod_related_entry_code
1 ChemSpider 21137170
